data_4110685
loop_
_publ_author_name
'Shinbyoung Ahn'
'Fang Guo'
'Benson M. Kariuki'
'Kenneth D. M. Harris'

_publ_contact_author
;
K.D.M. Harris,
School of Chemistry, 
Cardiff University, Park Place, 
Cardiff CF10 3AT, Wales
;
_publ_contact_author_email HarrisKDM@cardiff.ac.uk
_publ_section_title
;
 Abundant Polymorphism in a System with Multiple Hydrogen-Bonding
 Opportunities: Oxalyl Dihydrazide
;
_journal_name_full 'Journal of the American Chemical Society'
_journal_page_first 8441
_journal_page_last 8452
_journal_paper_doi 10.1021/ja0573155
_journal_volume 128
_journal_year 2006
_chemical_formula_moiety 'C2 H6 N4 O2'
_chemical_formula_sum 'C2 H6 N4 O2'
_chemical_formula_weight 118.11
_chemical_name_systematic
;
 ?
;
_space_group_IT_number 14
_symmetry_cell_setting monoclinic
_symmetry_space_group_name_Hall '-P 2ybc'
_symmetry_space_group_name_H-M 'P 1 21/c 1'
_atom_sites_solution_hydrogens geom
_atom_sites_solution_primary direct
_atom_sites_solution_secondary difmap
_audit_creation_method SHELXL-97
_cell_angle_alpha 90.00
_cell_angle_beta 108.999(3)
_cell_angle_gamma 90.00
_cell_formula_units_Z 2
_cell_length_a 5.3642(3)
_cell_length_b 3.8412(2)
_cell_length_c 12.3191(6)
_cell_measurement_reflns_used 392
_cell_measurement_temperature 296(2)
_cell_measurement_theta_max 69.44
_cell_measurement_theta_min 7.61
_cell_volume 240.01(2)
_computing_cell_refinement SAINTPLUS
_computing_data_collection SMART
_computing_data_reduction SAINTPLUS
_computing_publication_material SHELXTL
_computing_structure_refinement SHELXTL
_computing_structure_solution SHELXTL
_diffrn_ambient_temperature 296(2)
_diffrn_measured_fraction_theta_full 0.960
_diffrn_measured_fraction_theta_max 0.960
_diffrn_radiation_monochromator graphite
_diffrn_radiation_source 'fine-focus sealed tube'
_diffrn_radiation_type CuK\a
_diffrn_radiation_wavelength 1.54178
_diffrn_reflns_av_R_equivalents 0.0159
_diffrn_reflns_av_sigmaI/netI 0.0137
_diffrn_reflns_limit_h_max 5
_diffrn_reflns_limit_h_min -6
_diffrn_reflns_limit_k_max 4
_diffrn_reflns_limit_k_min -4
_diffrn_reflns_limit_l_max 14
_diffrn_reflns_limit_l_min -14
_diffrn_reflns_number 1411
_diffrn_reflns_theta_full 69.44
_diffrn_reflns_theta_max 69.44
_diffrn_reflns_theta_min 7.61
_exptl_absorpt_coefficient_mu 1.236
_exptl_absorpt_correction_T_max 0.9076
_exptl_absorpt_correction_T_min 0.8863
_exptl_absorpt_correction_type empirical
_exptl_absorpt_process_details sadabs
_exptl_crystal_colour colourless
_exptl_crystal_density_diffrn 1.634
_exptl_crystal_description plate
_exptl_crystal_F_000 124
_exptl_crystal_size_max 0.10
_exptl_crystal_size_mid 0.10
_exptl_crystal_size_min 0.08
_refine_diff_density_max 0.285
_refine_diff_density_min -0.193
_refine_diff_density_rms 0.052
_refine_ls_extinction_method none
_refine_ls_goodness_of_fit_ref 1.102
_refine_ls_hydrogen_treatment mixed
_refine_ls_matrix_type full
_refine_ls_number_parameters 45
_refine_ls_number_reflns 433
_refine_ls_number_restraints 0
_refine_ls_restrained_S_all 1.102
_refine_ls_R_factor_all 0.0391
_refine_ls_R_factor_gt 0.0360
_refine_ls_shift/su_max 0.001
_refine_ls_shift/su_mean 0.000
_refine_ls_structure_factor_coef Fsqd
_refine_ls_weighting_details 'calc w=1/[\s^2^(Fo^2^)+(0.0641P)^2^+0.0628P] where P=(Fo^2^+2Fc^2^)/3'
_refine_ls_weighting_scheme calc
_refine_ls_wR_factor_gt 0.0967
_refine_ls_wR_factor_ref 0.1030
_reflns_number_gt 392
_reflns_number_total 433
_reflns_threshold_expression >2sigma(I)
_cod_data_source_file ja0573155si20051103_024327_5.cif
_cod_data_source_block epsilon
_cod_database_code 4110685

loop_
_symmetry_equiv_pos_as_xyz
'x, y, z'
'-x, y+1/2, -z+1/2'
'-x, -y, -z'
'x, -y-1/2, z-1/2'

loop_
_atom_site_label
_atom_site_type_symbol
_atom_site_fract_x
_atom_site_fract_y
_atom_site_fract_z
_atom_site_U_iso_or_equiv
_atom_site_adp_type
_atom_site_occupancy
_atom_site_symmetry_multiplicity
_atom_site_calc_flag
_atom_site_refinement_flags
C1 C 0.1094(3) -0.0975(3) -0.51405(11) 0.0260(4) Uani 1 1 d .
N1 N 0.2685(3) -0.2528(4) -0.66778(12) 0.0307(4) Uani 1 1 d .
N2 N 0.0939(2) -0.0703(3) -0.62280(10) 0.0289(4) Uani 1 1 d .
H2 H -0.0251 0.0616 -0.6676 0.035 Uiso 1 1 calc R
O1 O 0.2793(2) -0.2647(3) -0.44050(9) 0.0332(4) Uani 1 1 d .
H1A H 0.400(5) -0.104(6) -0.6659(17) 0.051(6) Uiso 1 1 d .
H1B H 0.350(4) -0.405(6) -0.6171(19) 0.045(5) Uiso 1 1 d .

loop_
_atom_site_aniso_label
_atom_site_aniso_U_11
_atom_site_aniso_U_22
_atom_site_aniso_U_33
_atom_site_aniso_U_23
_atom_site_aniso_U_13
_atom_site_aniso_U_12
C1 0.0241(8) 0.0256(7) 0.0245(8) 0.0009(5) 0.0028(6) -0.0028(5)
N1 0.0288(7) 0.0353(8) 0.0264(8) -0.0024(5) 0.0068(6) 0.0002(5)
N2 0.0268(7) 0.0338(7) 0.0233(7) 0.0017(5) 0.0044(5) 0.0039(5)
O1 0.0299(6) 0.0388(7) 0.0260(7) 0.0053(4) 0.0026(5) 0.0076(4)

loop_
_atom_type_symbol
_atom_type_description
_atom_type_scat_dispersion_real
_atom_type_scat_dispersion_imag
_atom_type_scat_source
C C 0.0181 0.0091 'International Tables Vol C Tables 4.2.6.8 and 6.1.1.4'
H H 0.0000 0.0000 'International Tables Vol C Tables 4.2.6.8 and 6.1.1.4'
N N 0.0311 0.0180 'International Tables Vol C Tables 4.2.6.8 and 6.1.1.4'
O O 0.0492 0.0322 'International Tables Vol C Tables 4.2.6.8 and 6.1.1.4'

loop_
_geom_angle_atom_site_label_1
_geom_angle_atom_site_label_2
_geom_angle_atom_site_label_3
_geom_angle
_geom_angle_site_symmetry_3
O1 C1 N2 124.98(13) .
O1 C1 C1 121.85(15) 3_554
N2 C1 C1 113.16(14) 3_554
C1 N2 N1 121.75(12) .

loop_
_geom_bond_atom_site_label_1
_geom_bond_atom_site_label_2
_geom_bond_distance
_geom_bond_site_symmetry_2
C1 O1 1.2356(17) .
C1 N2 1.3193(17) .
C1 C1 1.524(3) 3_554
N1 N2 1.4186(17) .
